data_1543885
loop_
_publ_author_name
'El Ajlaoui, Rahhal'
'Belkhouya, Najat'
'Rakib, El Mostapha'
'Mojahidi, Souad'
'Saadi, Mohamed'
'El Ammari, Lahcen'

_publ_section_title
;
 (<i>Z</i>)-3-Allyl-5-(4-fluorobenzylidene)-2-sulfanylidenethiazolidin-4-one
;
_journal_coeditor_code BT4020
_journal_issue 8
_journal_name_full IUCrData
_journal_page_first x161236
_journal_paper_doi 10.1107/S2414314616012360
_journal_volume 1
_journal_year 2016
_chemical_formula_iupac 'C13 H10 F N O S2'
_chemical_formula_moiety 'C13 H10 F N O S2'
_chemical_formula_sum 'C13 H10 F N O S2'
_chemical_formula_weight 279.34
_chemical_melting_point 382
_chemical_name_systematic
;
(<i>Z</i>)-3-Allyl-5-(4-fluorobenzylidene)-2-sulfanylidenethiazolidin-4-one
;
_space_group_crystal_system triclinic
_space_group_IT_number 2
_space_group_name_Hall '-P 1'
_space_group_name_H-M_alt 'P -1'
_symmetry_space_group_name_Hall '-P 1'
_symmetry_space_group_name_H-M 'P -1'
_atom_sites_solution_hydrogens geom
_audit_creation_method SHELXL-2014/7
_cell_angle_alpha 109.917(10)
_cell_angle_beta 99.766(11)
_cell_angle_gamma 101.710(10)
_cell_formula_units_Z 2
_cell_length_a 4.7764(10)
_cell_length_b 11.750(3)
_cell_length_c 13.067(3)
_cell_measurement_reflns_used 2861
_cell_measurement_temperature 296(2)
_cell_measurement_theta_max 27.098
_cell_measurement_theta_min 2.018
_cell_volume 652.0(3)
_computing_cell_refinement
;
SAINT (Bruker, 2009)
;
_computing_data_collection
;
APEX2 (Bruker, 2009)
;
_computing_data_reduction
;
SAINT (Bruker, 2009)
;
_computing_molecular_graphics
;
ORTEPIII (Burnett & Johnson, 1996) and ORTEP-3 for Windows (Farrugia,
2012)
;
_computing_publication_material
;
PLATON (Spek, 2009) and publCIF (Westrip, 2010)
;
_computing_structure_refinement
;
SHELXL2014 (Sheldrick, 2015b)
;
_computing_structure_solution
;
SHELXT (Sheldrick, 2015a)
;
_diffrn_ambient_temperature 296(2)
_diffrn_measured_fraction_theta_full 0.999
_diffrn_measured_fraction_theta_max 0.999
_diffrn_measurement_device_type 'Bruker X8 APEX'
_diffrn_measurement_method '\f and \w scans'
_diffrn_radiation_monochromator graphite
_diffrn_radiation_source 'fine-focus sealed tube'
_diffrn_radiation_type MoK\a
_diffrn_radiation_wavelength 0.71073
_diffrn_reflns_av_R_equivalents 0.0368
_diffrn_reflns_limit_h_max 6
_diffrn_reflns_limit_h_min -6
_diffrn_reflns_limit_k_max 15
_diffrn_reflns_limit_k_min -15
_diffrn_reflns_limit_l_max 16
_diffrn_reflns_limit_l_min -16
_diffrn_reflns_number 17965
_diffrn_reflns_theta_full 25.242
_diffrn_reflns_theta_max 27.098
_diffrn_reflns_theta_min 2.018
_exptl_absorpt_coefficient_mu 0.406
_exptl_absorpt_correction_T_max 0.7453
_exptl_absorpt_correction_T_min 0.6819
_exptl_absorpt_correction_type multi-scan
_exptl_absorpt_process_details
;
(SADABS; Krause <i>et al.</i>, 2015)
;
_exptl_crystal_colour colourless
_exptl_crystal_density_diffrn 1.423
_exptl_crystal_description block
_exptl_crystal_F_000 288
_exptl_crystal_size_max 0.350
_exptl_crystal_size_mid 0.310
_exptl_crystal_size_min 0.220
_refine_diff_density_max 0.539
_refine_diff_density_min -0.229
_refine_ls_extinction_method none
_refine_ls_goodness_of_fit_ref 1.066
_refine_ls_hydrogen_treatment constr
_refine_ls_matrix_type full
_refine_ls_number_parameters 163
_refine_ls_number_reflns 2861
_refine_ls_number_restraints 0
_refine_ls_restrained_S_all 1.066
_refine_ls_R_factor_all 0.0733
_refine_ls_R_factor_gt 0.0496
_refine_ls_shift/su_max 0.000
_refine_ls_shift/su_mean 0.000
_refine_ls_structure_factor_coef Fsqd
_refine_ls_weighting_details 'w=1/[\s^2^(Fo^2^)+(0.0706P)^2^+0.2274P] where P=(Fo^2^+2Fc^2^)/3'
_refine_ls_weighting_scheme calc
_refine_ls_wR_factor_gt 0.1262
_refine_ls_wR_factor_ref 0.1475
_reflns_number_gt 2035
_reflns_number_total 2861
_reflns_threshold_expression 'I > 2\s(I)'
_cod_data_source_file bt4020sup1.cif
_cod_data_source_block I
_cod_database_code 1543885
_shelx_space_group_comment
;
The symmetry employed for this shelxl refinement is uniquely defined
by the following loop, which should always be used as a source of
symmetry information in preference to the above space-group names.
They are only intended as comments.
;

loop_
_space_group_symop_operation_xyz
'x, y, z'
'-x, -y, -z'

loop_
_atom_site_type_symbol
_atom_site_label
_atom_site_fract_x
_atom_site_fract_y
_atom_site_fract_z
_atom_site_U_iso_or_equiv
_atom_site_adp_type
_atom_site_calc_flag
_atom_site_occupancy
C C1 0.3197(8) 0.5284(3) 0.8728(3) 0.0779(9) Uani d 1
C C2 0.1461(9) 0.4097(3) 0.8479(3) 0.0892(10) Uani d 1
H H2 0.0260 0.3950 0.8937 0.107 Uiso calc 1
C C3 0.1524(7) 0.3124(3) 0.7538(3) 0.0712(8) Uani d 1
H H3 0.0352 0.2313 0.7363 0.085 Uiso calc 1
C C4 0.3302(6) 0.3326(2) 0.6844(2) 0.0551(6) Uani d 1
C C5 0.4984(7) 0.4560(3) 0.7132(3) 0.0751(8) Uani d 1
H H5 0.6170 0.4729 0.6676 0.090 Uiso calc 1
C C6 0.4931(8) 0.5531(3) 0.8072(3) 0.0825(9) Uani d 1
H H6 0.6075 0.6349 0.8255 0.099 Uiso calc 1
C C7 0.3191(6) 0.2259(2) 0.5854(2) 0.0555(6) Uani d 1
H H7 0.1924 0.1501 0.5771 0.067 Uiso calc 1
C C8 0.4594(5) 0.2170(2) 0.5034(2) 0.0541(6) Uani d 1
C C9 0.4088(6) 0.0954(2) 0.4106(2) 0.0552(6) Uani d 1
C C10 0.7549(5) 0.2276(3) 0.3625(2) 0.0572(6) Uani d 1
C C11 0.5746(7) -0.0010(3) 0.2381(3) 0.0695(8) Uani d 1
H H11A 0.5181 -0.0773 0.2521 0.083 Uiso calc 1
H H11B 0.7706 0.0073 0.2253 0.083 Uiso calc 1
C C12 0.3616(9) -0.0127(3) 0.1352(3) 0.0865(10) Uani d 1
H H12 0.3827 0.0586 0.1179 0.104 Uiso calc 1
C C13 0.1561(11) -0.1087(4) 0.0692(4) 0.1183(15) Uani d 1
H H13A 0.1254 -0.1825 0.0826 0.142 Uiso calc 1
H H13B 0.0348 -0.1060 0.0069 0.142 Uiso calc 1
N N1 0.5847(4) 0.1081(2) 0.33787(18) 0.0548(5) Uani d 1
O O1 0.2415(5) -0.00459(18) 0.39528(17) 0.0744(6) Uani d 1
F F1 0.3139(6) 0.6243(2) 0.9653(2) 0.1186(8) Uani d 1
S S1 0.71039(14) 0.33471(6) 0.48434(6) 0.0600(2) Uani d 1
S S2 0.97365(17) 0.26959(8) 0.29023(8) 0.0789(3) Uani d 1

loop_
_atom_site_aniso_label
_atom_site_aniso_U_11
_atom_site_aniso_U_22
_atom_site_aniso_U_33
_atom_site_aniso_U_12
_atom_site_aniso_U_13
_atom_site_aniso_U_23
C1 0.098(2) 0.0623(18) 0.078(2) 0.0303(17) 0.0374(18) 0.0207(16)
C2 0.113(3) 0.075(2) 0.088(2) 0.0225(19) 0.058(2) 0.0293(18)
C3 0.0802(19) 0.0576(16) 0.0754(19) 0.0085(14) 0.0317(16) 0.0262(14)
C4 0.0559(14) 0.0505(13) 0.0600(15) 0.0112(11) 0.0151(11) 0.0248(12)
C5 0.085(2) 0.0580(17) 0.082(2) 0.0083(14) 0.0378(17) 0.0262(15)
C6 0.100(2) 0.0478(16) 0.093(2) 0.0098(15) 0.038(2) 0.0194(15)
C7 0.0557(14) 0.0472(13) 0.0619(15) 0.0057(11) 0.0148(12) 0.0245(12)
C8 0.0519(13) 0.0492(13) 0.0603(15) 0.0050(10) 0.0120(11) 0.0265(12)
C9 0.0553(14) 0.0487(13) 0.0597(15) 0.0081(11) 0.0154(12) 0.0221(12)
C10 0.0454(13) 0.0613(15) 0.0719(17) 0.0140(11) 0.0146(11) 0.0351(13)
C11 0.0727(18) 0.0614(17) 0.080(2) 0.0218(14) 0.0346(16) 0.0255(15)
C12 0.115(3) 0.067(2) 0.068(2) 0.0179(19) 0.0249(19) 0.0192(16)
C13 0.154(4) 0.088(3) 0.092(3) 0.031(3) 0.015(3) 0.020(2)
N1 0.0520(11) 0.0556(12) 0.0603(13) 0.0130(9) 0.0187(10) 0.0261(10)
O1 0.0830(13) 0.0523(11) 0.0776(13) -0.0033(9) 0.0305(11) 0.0210(9)
F1 0.168(2) 0.0730(13) 0.1117(17) 0.0337(13) 0.0750(16) 0.0134(11)
S1 0.0534(4) 0.0515(4) 0.0731(5) 0.0033(3) 0.0190(3) 0.0271(3)
S2 0.0669(5) 0.0865(6) 0.0954(6) 0.0129(4) 0.0382(4) 0.0469(5)

loop_
_atom_type_symbol
_atom_type_description
_atom_type_scat_dispersion_real
_atom_type_scat_dispersion_imag
_atom_type_scat_source
C C 0.0033 0.0016 'International Tables Vol C Tables 4.2.6.8 and 6.1.1.4'
H H 0.0000 0.0000 'International Tables Vol C Tables 4.2.6.8 and 6.1.1.4'
N N 0.0061 0.0033 'International Tables Vol C Tables 4.2.6.8 and 6.1.1.4'
O O 0.0106 0.0060 'International Tables Vol C Tables 4.2.6.8 and 6.1.1.4'
F F 0.0171 0.0103 'International Tables Vol C Tables 4.2.6.8 and 6.1.1.4'
S S 0.1246 0.1234 'International Tables Vol C Tables 4.2.6.8 and 6.1.1.4'

loop_
_geom_angle_atom_site_label_1
_geom_angle_atom_site_label_2
_geom_angle_atom_site_label_3
_geom_angle
C6 C1 F1 119.0(3)
C6 C1 C2 122.1(3)
F1 C1 C2 118.9(3)
C1 C2 C3 118.8(3)
C1 C2 H2 120.6
C3 C2 H2 120.6
C2 C3 C4 121.4(3)
C2 C3 H3 119.3
C4 C3 H3 119.3
C3 C4 C5 117.1(3)
C3 C4 C7 118.1(2)
C5 C4 C7 124.7(2)
C6 C5 C4 121.5(3)
C6 C5 H5 119.2
C4 C5 H5 119.2
C1 C6 C5 119.1(3)
C1 C6 H6 120.5
C5 C6 H6 120.5
C8 C7 C4 131.4(2)
C8 C7 H7 114.3
C4 C7 H7 114.3
C7 C8 C9 120.7(2)
C7 C8 S1 129.7(2)
C9 C8 S1 109.58(18)
O1 C9 N1 122.3(2)
O1 C9 C8 127.1(2)
N1 C9 C8 110.6(2)
N1 C10 S2 126.4(2)
N1 C10 S1 110.99(19)
S2 C10 S1 122.59(16)
N1 C11 C12 112.2(2)
N1 C11 H11A 109.2
C12 C11 H11A 109.2
N1 C11 H11B 109.2
C12 C11 H11B 109.2
H11A C11 H11B 107.9
C13 C12 C11 126.9(4)
C13 C12 H12 116.6
C11 C12 H12 116.6
C12 C13 H13A 120.0
C12 C13 H13B 120.0
H13A C13 H13B 120.0
C10 N1 C9 116.2(2)
C10 N1 C11 122.7(2)
C9 N1 C11 121.0(2)
C10 S1 C8 92.50(12)

loop_
_geom_bond_atom_site_label_1
_geom_bond_atom_site_label_2
_geom_bond_distance
C1 C6 1.348(5)
C1 F1 1.351(3)
C1 C2 1.367(5)
C2 C3 1.374(4)
C2 H2 0.9300
C3 C4 1.388(4)
C3 H3 0.9300
C4 C5 1.394(4)
C4 C7 1.446(4)
C5 C6 1.371(4)
C5 H5 0.9300
C6 H6 0.9300
C7 C8 1.343(4)
C7 H7 0.9300
C8 C9 1.466(4)
C8 S1 1.754(2)
C9 O1 1.210(3)
C9 N1 1.395(3)
C10 N1 1.370(3)
C10 S2 1.634(3)
C10 S1 1.738(3)
C11 N1 1.470(3)
C11 C12 1.488(5)
C11 H11A 0.9700
C11 H11B 0.9700
C12 C13 1.257(5)
C12 H12 0.9300
C13 H13A 0.9300
C13 H13B 0.9300

loop_
_geom_hbond_atom_site_label_D
_geom_hbond_atom_site_label_H
_geom_hbond_atom_site_label_A
_geom_hbond_site_symmetry_A
_geom_hbond_distance_DH
_geom_hbond_distance_HA
_geom_hbond_distance_DA
_geom_hbond_angle_DHA
C7 H7 O1 2_556 0.93 2.57 3.442(3) 157.1
C3 H3 O1 2_556 0.93 2.55 3.407(4) 154.3

_cod_database_fobs_code 1543885
